data_1533851
loop_
_publ_author_name
'Vennstrom, M.'
'Andersson, Y.'

_publ_section_title
;
 Hydrogen absorption in Nb4 Co Si and Nb4 Ni Si
;
_journal_name_full 'Journal of Alloys Compd.'
_journal_page_first 141
_journal_page_last 145
_journal_volume 364
_journal_year 2004
_chemical_formula_sum 'Co0.88 D2.54 Nb4 Si1.12'
_chemical_name_systematic 'Nb4 (Co0.88 Si1.12) D2.54'
_space_group_IT_number 140
_symmetry_space_group_name_Hall '-I 4 2c'
_symmetry_space_group_name_H-M 'I 4/m c m'
_cell_angle_alpha 90
_cell_angle_beta 90
_cell_angle_gamma 90
_cell_formula_units_Z 2
_cell_length_a 6.2865
_cell_length_b 6.2865
_cell_length_c 5.1426
_cell_volume 203.236
_citation_journal_id_ASTM JALCEU
_cod_data_source_file Vennstrom_JALCEU_2004_1353.cif
_cod_data_source_block D2.54Co0.88Nb4Si1.12
_cod_original_formula_sum 'D2.54 Co0.88 Nb4 Si1.12'
_cod_database_code 1533851

loop_
_symmetry_equiv_pos_as_xyz
x,y,z
-y,x,z
-x,-y,z
y,-x,z
x,-y,-z+1/2
y,x,-z+1/2
-x,y,-z+1/2
-y,-x,-z+1/2
-x,-y,-z
y,-x,-z
x,y,-z
-y,x,-z
-x,y,z-1/2
-y,-x,z-1/2
x,-y,z-1/2
y,x,z-1/2
x+1/2,y+1/2,z+1/2
-y+1/2,x+1/2,z+1/2
-x+1/2,-y+1/2,z+1/2
y+1/2,-x+1/2,z+1/2
x+1/2,-y+1/2,-z+1
y+1/2,x+1/2,-z+1
-x+1/2,y+1/2,-z+1
-y+1/2,-x+1/2,-z+1
-x+1/2,-y+1/2,-z+1/2
y+1/2,-x+1/2,-z+1/2
x+1/2,y+1/2,-z+1/2
-y+1/2,x+1/2,-z+1/2
-x+1/2,y+1/2,z
-y+1/2,-x+1/2,z
x+1/2,-y+1/2,z
y+1/2,x+1/2,z

loop_
_atom_site_label
_atom_site_type_symbol
_atom_site_fract_x
_atom_site_fract_y
_atom_site_fract_z
_atom_site_occupancy
_atom_site_U_iso_or_equiv
Si1 Si 0 0 0.25 0.56 0.0
Nb1 Nb 0.1674 0.6674 0 1 0.0
D2 D 0.127 0.627 0.382 0.122 0.0
Co1 Co 0 0 0.25 0.44 0.0
D1 D 0.5 0 0.25 0.782 0.0
